data_1561807
loop_
_publ_author_name
'Dixon, Charlotte A.L.'
'Kavanagh, Christopher M.'
'Knight, Kevin S.'
'Kockelmann, Winfried'
'Morrison, Finlay D.'
'Lightfoot, Philip'

_publ_section_title
;
 Thermal evolution of the crystal structure of the orthorhombic perovskite
 LaFeO3
;
_journal_name_full 'Journal of Solid State Chemistry'
_journal_page_first 337
_journal_page_last 342
_journal_paper_doi 10.1016/j.jssc.2015.07.019
_journal_volume 230
_journal_year 2015
_chemical_formula_sum 'Fe La O3'
_chemical_formula_weight 242.75
_space_group_IT_number 62
_space_group_name_Hall '-P 2ac 2n'
_space_group_name_H-M_alt 'P n m a'
_symmetry_cell_setting orthorhombic
_symmetry_space_group_name_H-M 'P n m a'
_cell_angle_alpha 90.0
_cell_angle_beta 90.0
_cell_angle_gamma 90.0
_cell_formula_units_Z 4
_cell_length_a 5.60478(22)
_cell_length_b 7.9347(4)
_cell_length_c 5.61850(24)
_cell_measurement_temperature 1210
_cell_volume 249.867(19)
_computing_structure_refinement GSAS
_pd_phase_name 'from C:/gsas/MyWork/LaFeO3GEM - Copyredone/502C/EntryWithCollCode1'
_pd_proc_ls_prof_R_factor 0.0309
_pd_proc_ls_prof_wR_factor 0.0372
_refine_ls_goodness_of_fit_all 1.99
_refine_ls_matrix_type full
_refine_ls_number_parameters 69
_refine_ls_number_restraints 0
_refine_ls_shift/su_max 0.04
_refine_ls_shift/su_mean 0.00
_cod_data_source_file JSSC-2015-230-337.cif
_cod_data_source_block LAFEO3GEM937C_overall
_cod_depositor_comments
;
The following automatic conversions were performed:

data item '_geom_angle_publ_flag' value 'N' was changed to 'n' in
accordance with the built-in table derived from the CIF Core
dictionary named 'cif_core.dic' version 2.4.5 last updated on
2014-11-21 (42 times).

data item '_geom_bond_publ_flag' value 'N' was changed to 'n' in
accordance with the built-in table derived from the CIF Core
dictionary named 'cif_core.dic' version 2.4.5 last updated on
2014-11-21 (52 times).

Automatic conversion script
Id: cif_fix_values 8369 2020-08-20 11:38:08Z andrius 
;
_cod_original_cell_volume 249.868(6)
_cod_database_code 1561807

loop_
_symmetry_equiv_pos_site_id
_symmetry_equiv_pos_as_xyz
1 +x,+y,+z
2 -x+1/2,+y+1/2,+z+1/2
3 +x,-y+1/2,+z
4 -x+1/2,-y,+z+1/2
-1 -x,-y,-z
-2 +x+1/2,-y+1/2,-z+1/2
-3 -x,+y+1/2,-z
-4 +x+1/2,+y,-z+1/2

loop_
_atom_site_type_symbol
_atom_site_label
_atom_site_fract_x
_atom_site_fract_y
_atom_site_fract_z
_atom_site_occupancy
_atom_site_thermal_displace_type
_atom_site_U_iso_or_equiv
_atom_site_symmetry_multiplicity
La La1 0.01293(35) 0.25 0.0005(9) 1.0 Uiso 0.02179(21) 4
Fe Fe1 0.0 0.0 0.5 1.0 Uiso 0.01066(13) 4
O- O1 0.4847(6) 0.25 0.0770(6) 1.0 Uiso 0.0238(9) 4
O- O2 0.2739(4) 0.03415(25) -0.2736(4) 1.0 Uiso 0.0213(5) 8

loop_
_atom_type_symbol
_atom_type_number_in_cell
La 4.0
Fe 4.0
O- 12.0

loop_
_geom_angle_atom_site_label_1
_geom_angle_atom_site_label_2
_geom_angle_atom_site_label_3
_geom_angle
_geom_angle_site_symmetry_1
_geom_angle_site_symmetry_2
_geom_angle_site_symmetry_3
_geom_angle_publ_flag
O1 La1 O1 84.58(14) 1_555 . -2_465 n
O1 La1 O2 63.99(10) 1_555 . 1_555 n
O1 La1 O2 63.99(10) 1_555 . 3_555 n
O1 La1 O2 127.28(10) 1_555 . -2_565 n
O1 La1 O2 127.28(10) 1_555 . -4_555 n
O1 La1 O2 126.79(10) -2_566 . 1_555 n
O1 La1 O2 126.79(10) -2_566 . 3_555 n
O1 La1 O2 117.98(12) -2_566 . -2_565 n
O1 La1 O2 117.98(12) -2_566 . -4_555 n
O2 La1 O2 77.76(12) 1_555 . 3_555 n
O2 La1 O2 115.22(18) 1_555 . -2_565 n
O2 La1 O2 64.72(8) 1_555 . -4_555 n
O2 La1 O2 64.72(8) 3_555 . -2_565 n
O2 La1 O2 115.22(18) 3_555 . -4_555 n
O2 La1 O2 85.62(13) -2_565 . -4_555 n
O1 Fe1 O1 180.0 2_545 . -2_465 n
O1 Fe1 O2 87.97(14) 2_545 . 1_556 n
O1 Fe1 O2 90.27(13) 2_545 . 4_555 n
O1 Fe1 O2 92.03(14) 2_545 . -1_555 n
O1 Fe1 O2 89.73(13) 2_545 . -4_556 n
O1 Fe1 O2 92.03(14) -2_566 . 1_556 n
O1 Fe1 O2 89.73(13) -2_566 . 4_555 n
O1 Fe1 O2 87.97(14) -2_566 . -1_555 n
O1 Fe1 O2 90.27(13) -2_566 . -4_556 n
O2 Fe1 O2 91.181(21) 1_556 . 4_555 n
O2 Fe1 O2 180.0 1_556 . -1_555 n
O2 Fe1 O2 88.819(21) 1_556 . -4_556 n
O2 Fe1 O2 88.819(21) 4_555 . -1_555 n
O2 Fe1 O2 180.0 4_555 . -4_556 n
O2 Fe1 O2 91.181(21) -1_555 . -4_556 n
La1 O1 La1 103.06(15) 1_555 . -2_555 n
La1 O1 Fe1 90.43(10) 1_555 . 2_554 n
La1 O1 Fe1 90.43(10) 1_555 . 4_554 n
La1 O1 Fe1 102.11(9) -2_656 . 2_554 n
La1 O1 Fe1 102.11(9) -2_656 . 4_554 n
Fe1 O1 Fe1 154.91(19) 2_554 . 4_554 n
La1 O2 La1 98.27(12) 1_555 . -2_554 n
La1 O2 Fe1 91.84(9) 1_555 . 1_554 n
La1 O2 Fe1 89.47(10) 1_555 . 4_554 n
La1 O2 Fe1 100.22(13) -2_655 . 1_554 n
La1 O2 Fe1 98.24(13) -2_655 . 4_554 n
Fe1 O2 Fe1 161.10(10) 1_554 . 4_554 n

loop_
_geom_bond_atom_site_label_1
_geom_bond_atom_site_label_2
_geom_bond_distance
_geom_bond_site_symmetry_1
_geom_bond_site_symmetry_2
_geom_bond_publ_flag
La1 La1 3.97002(25) . -1_555 n
La1 La1 3.97002(25) . -1_565 n
La1 La1 3.972(7) . -2_454 n
La1 La1 3.964(7) . -2_455 n
La1 La1 3.972(7) . -2_554 n
La1 La1 3.964(7) . -2_555 n
La1 Fe1 3.442(4) . 1_554 n
La1 Fe1 3.438(4) . 1_555 n
La1 Fe1 3.4929(16) . 2_454 n
La1 Fe1 3.3745(16) . 2_554 n
La1 Fe1 3.442(4) . 3_554 n
La1 Fe1 3.438(4) . 3_555 n
La1 Fe1 3.4929(16) . 4_454 n
La1 Fe1 3.3745(16) . 4_554 n
La1 O1 2.9919(32) . 1_455 n
La1 O1 2.6788(32) . 1_555 n
La1 O1 3.249(6) . -2_454 n
La1 O1 2.379(6) . -2_455 n
La1 O2 2.7287(32) . 1_555 n
La1 O2 2.8496(29) . 2_555 n
La1 O2 2.7287(32) . 3_555 n
La1 O2 2.8496(29) . 4_555 n
La1 O2 3.1661(30) . -1_555 n
La1 O2 2.5203(32) . -2_454 n
La1 O2 3.1661(30) . -3_555 n
La1 O2 2.5203(32) . -4_454 n
Fe1 La1 3.438(4) . 1_555 n
Fe1 La1 3.442(4) . 1_556 n
Fe1 La1 3.4929(16) . 2_445 n
Fe1 La1 3.3745(16) . 2_545 n
Fe1 La1 3.442(4) . -1_555 n
Fe1 La1 3.438(4) . -1_556 n
Fe1 La1 3.3745(16) . -2_455 n
Fe1 La1 3.4929(16) . -2_555 n
Fe1 O1 2.0322(8) . 2_545 n
Fe1 O1 2.0322(8) . -2_455 n
Fe1 O2 2.0120(26) . 1_556 n
Fe1 O2 2.0106(26) . 4_555 n
Fe1 O2 2.0120(26) . -1_555 n
Fe1 O2 2.0106(26) . -4_455 n
O1 La1 2.6788(32) . 1_555 n
O1 La1 2.9919(32) . 1_655 n
O1 La1 3.249(6) . -2_554 n
O1 La1 2.379(6) . -2_555 n
O1 Fe1 2.0322(8) . 2_554 n
O1 Fe1 2.0322(8) . 4_554 n
O2 La1 2.7287(32) . 1_555 n
O2 La1 2.8496(29) . 2_544 n
O2 La1 3.1661(30) . -1_555 n
O2 La1 2.5203(32) . -2_554 n
O2 Fe1 2.0120(26) . 1_554 n
O2 Fe1 2.0106(26) . 4_554 n
